data_2218213
loop_
_publ_author_name
'Gowda, B. Thimme'
'Foro, Sabine'
'Babitha, K. S.'
'Fuess, Hartmut'

_publ_section_title
;
 2,3-Dimethylphenyl benzoate
;
_journal_coeditor_code OM2224
_journal_issue 5
_journal_name_full 'Acta Crystallographica Section E'
_journal_page_first o844
_journal_paper_doi 10.1107/S160053680800963X
_journal_volume 64
_journal_year 2008
_chemical_formula_iupac 'C15 H14 O2'
_chemical_formula_moiety 'C15 H14 O2'
_chemical_formula_sum 'C15 H14 O2'
_chemical_formula_weight 226.26
_chemical_name_systematic
;
2,3-Dimethylphenyl benzoate
;
_space_group_IT_number 15
_symmetry_cell_setting monoclinic
_symmetry_space_group_name_Hall '-C 2yc'
_symmetry_space_group_name_H-M 'C 1 2/c 1'
_atom_sites_solution_hydrogens geom
_atom_sites_solution_primary direct
_atom_sites_solution_secondary difmap
_audit_creation_method SHELXL97
_cell_angle_alpha 90.00
_cell_angle_beta 112.200(10)
_cell_angle_gamma 90.00
_cell_formula_units_Z 8
_cell_length_a 15.190(2)
_cell_length_b 8.4170(10)
_cell_length_c 20.604(2)
_cell_measurement_reflns_used 25
_cell_measurement_temperature 299(2)
_cell_measurement_theta_max 21.61
_cell_measurement_theta_min 6.12
_cell_volume 2439.0(5)
_computing_cell_refinement 'CAD-4-PC (Enraf--Nonius, 1996)'
_computing_data_collection 'CAD-4-PC (Enraf--Nonius, 1996)'
_computing_data_reduction 'REDU4 (Stoe & Cie, 1987)'
_computing_molecular_graphics 'PLATON (Spek, 2003)'
_computing_publication_material 'SHELXL97 (Sheldrick, 2008)'
_computing_structure_refinement 'SHELXL97 (Sheldrick, 2008)'
_computing_structure_solution 'SHELXS97 (Sheldrick, 2008)'
_diffrn_ambient_temperature 299(2)
_diffrn_measured_fraction_theta_full 0.998
_diffrn_measured_fraction_theta_max 0.998
_diffrn_measurement_device_type 'Enraf--Nonius CAD-4'
_diffrn_measurement_method \w/2\q
_diffrn_radiation_monochromator graphite
_diffrn_radiation_source 'fine-focus sealed tube'
_diffrn_radiation_type CuK\a
_diffrn_radiation_wavelength 1.54180
_diffrn_reflns_av_R_equivalents 0.0828
_diffrn_reflns_av_sigmaI/netI 0.0208
_diffrn_reflns_limit_h_max 1
_diffrn_reflns_limit_h_min -18
_diffrn_reflns_limit_k_max 0
_diffrn_reflns_limit_k_min -10
_diffrn_reflns_limit_l_max 24
_diffrn_reflns_limit_l_min -23
_diffrn_reflns_number 2328
_diffrn_reflns_theta_full 66.93
_diffrn_reflns_theta_max 66.93
_diffrn_reflns_theta_min 4.64
_diffrn_standards_decay_% 0
_diffrn_standards_interval_time 120
_diffrn_standards_number 3
_exptl_absorpt_coefficient_mu 0.645
_exptl_absorpt_correction_type none
_exptl_crystal_colour colourless
_exptl_crystal_density_diffrn 1.232
_exptl_crystal_density_method 'not measured'
_exptl_crystal_description prism
_exptl_crystal_F_000 960
_exptl_crystal_size_max 0.50
_exptl_crystal_size_mid 0.44
_exptl_crystal_size_min 0.36
_refine_diff_density_max 0.172
_refine_diff_density_min -0.172
_refine_ls_extinction_coef 0.0061(5)
_refine_ls_extinction_expression Fc^*^=kFc[1+0.001xFc^2^\l^3^/sin(2\q)]^-1/4^
_refine_ls_extinction_method 'SHELXL97 (Sheldrick, 2008)'
_refine_ls_goodness_of_fit_ref 1.068
_refine_ls_hydrogen_treatment mixed
_refine_ls_matrix_type full
_refine_ls_number_parameters 181
_refine_ls_number_reflns 2173
_refine_ls_number_restraints 0
_refine_ls_restrained_S_all 1.068
_refine_ls_R_factor_all 0.0556
_refine_ls_R_factor_gt 0.0480
_refine_ls_shift/su_max 0.037
_refine_ls_shift/su_mean 0.001
_refine_ls_structure_factor_coef Fsqd
_refine_ls_weighting_details 'calc w = 1/[\s^2^(Fo^2^)+(0.0825P)^2^+1.2712P] where P=(Fo^2^+2Fc^2^)/3'
_refine_ls_weighting_scheme calc
_refine_ls_wR_factor_gt 0.1380
_refine_ls_wR_factor_ref 0.1567
_reflns_number_gt 1886
_reflns_number_total 2173
_reflns_threshold_expression I>2\s(I)
_cod_data_source_file om2224.cif
_cod_data_source_block I
_cod_original_sg_symbol_H-M 'C 2/c'
_cod_database_code 2218213
_cod_database_fobs_code 2218213

loop_
_symmetry_equiv_pos_as_xyz
'x, y, z'
'-x, y, -z+1/2'
'x+1/2, y+1/2, z'
'-x+1/2, y+1/2, -z+1/2'
'-x, -y, -z'
'x, -y, z-1/2'
'-x+1/2, -y+1/2, -z'
'x+1/2, -y+1/2, z-1/2'

loop_
_atom_site_type_symbol
_atom_site_label
_atom_site_fract_x
_atom_site_fract_y
_atom_site_fract_z
_atom_site_U_iso_or_equiv
_atom_site_adp_type
_atom_site_calc_flag
_atom_site_refinement_flags
_atom_site_occupancy
C C1 0.11995(13) 0.7351(2) 0.40638(10) 0.0564(5) Uani d . 1
C C2 0.11817(13) 0.6814(2) 0.46975(10) 0.0595(5) Uani d . 1
C C3 0.17181(15) 0.5454(2) 0.49885(10) 0.0642(5) Uani d . 1
C C4 0.22248(16) 0.4726(3) 0.46390(12) 0.0704(6) Uani d . 1
H H4 0.2630(18) 0.381(3) 0.4882(13) 0.085 Uiso d . 1
C C5 0.22058(17) 0.5274(3) 0.40080(12) 0.0715(6) Uani d . 1
H H5 0.2588(18) 0.475(3) 0.3809(14) 0.086 Uiso d . 1
C C6 0.16888(15) 0.6605(3) 0.37155(11) 0.0649(5) Uani d . 1
H H6 0.1671(17) 0.701(3) 0.3293(13) 0.078 Uiso d . 1
C C7 -0.01527(13) 0.8854(2) 0.33725(10) 0.0567(5) Uani d . 1
C C8 -0.04911(12) 1.0494(2) 0.31758(9) 0.0504(4) Uani d . 1
C C9 0.00808(13) 1.1812(2) 0.34477(10) 0.0564(5) Uani d . 1
H H9 0.0723(16) 1.168(3) 0.3779(11) 0.068 Uiso d . 1
C C10 -0.02700(15) 1.3317(2) 0.32619(11) 0.0623(5) Uani d . 1
H H10 0.0154(16) 1.430(3) 0.3487(12) 0.075 Uiso d . 1
C C11 -0.11960(15) 1.3535(3) 0.28000(11) 0.0631(5) Uani d . 1
H H11 -0.1449(17) 1.458(3) 0.2661(13) 0.076 Uiso d . 1
C C12 -0.17667(14) 1.2230(3) 0.25200(11) 0.0645(5) Uani d . 1
H H12 -0.2430(17) 1.236(3) 0.2159(13) 0.077 Uiso d . 1
C C13 -0.14166(13) 1.0727(3) 0.27052(11) 0.0591(5) Uani d . 1
H H13 -0.1795(16) 0.987(3) 0.2533(12) 0.071 Uiso d . 1
C C14 0.06335(18) 0.7675(4) 0.50556(15) 0.0871(8) Uani d . 1
H H14A 0.0134 0.7002 0.5076 0.105 Uiso calc R 1
H H14B 0.0362 0.8622 0.4798 0.105 Uiso calc R 1
H H14C 0.1051 0.7954 0.5522 0.105 Uiso calc R 1
C C15 0.1773(2) 0.4813(3) 0.56843(13) 0.0935(8) Uani d . 1
H H15A 0.1143 0.4629 0.5670 0.112 Uiso calc R 1
H H15B 0.2091 0.5568 0.6046 0.112 Uiso calc R 1
H H15C 0.2121 0.3831 0.5780 0.112 Uiso calc R 1
O O1 0.07702(9) 0.88173(15) 0.37981(8) 0.0675(4) Uani d . 1
O O2 -0.06258(11) 0.76695(18) 0.31914(10) 0.0883(6) Uani d . 1

loop_
_atom_site_aniso_label
_atom_site_aniso_U_11
_atom_site_aniso_U_22
_atom_site_aniso_U_33
_atom_site_aniso_U_12
_atom_site_aniso_U_13
_atom_site_aniso_U_23
C1 0.0502(9) 0.0455(9) 0.0609(10) -0.0046(7) 0.0065(8) -0.0017(8)
C2 0.0535(10) 0.0564(11) 0.0610(11) -0.0095(8) 0.0129(8) -0.0072(8)
C3 0.0677(11) 0.0563(11) 0.0564(10) -0.0138(9) 0.0095(9) 0.0000(8)
C4 0.0738(13) 0.0501(11) 0.0703(13) 0.0013(10) 0.0079(10) -0.0009(9)
C5 0.0752(13) 0.0619(12) 0.0719(13) 0.0045(10) 0.0217(11) -0.0120(10)
C6 0.0691(12) 0.0617(12) 0.0573(11) -0.0039(9) 0.0164(9) -0.0044(9)
C7 0.0490(9) 0.0546(11) 0.0584(10) -0.0054(8) 0.0112(8) -0.0043(8)
C8 0.0471(9) 0.0549(10) 0.0493(9) -0.0032(7) 0.0182(7) -0.0015(7)
C9 0.0490(9) 0.0566(11) 0.0596(10) -0.0050(8) 0.0158(8) -0.0020(8)
C10 0.0629(11) 0.0524(11) 0.0707(12) -0.0060(9) 0.0244(9) -0.0003(9)
C11 0.0648(12) 0.0569(11) 0.0691(12) 0.0077(9) 0.0271(10) 0.0086(9)
C12 0.0511(10) 0.0692(12) 0.0668(12) 0.0066(9) 0.0148(9) 0.0069(9)
C13 0.0471(9) 0.0610(11) 0.0645(11) -0.0054(8) 0.0157(8) -0.0020(9)
C14 0.0745(14) 0.0993(19) 0.0908(17) -0.0057(13) 0.0348(13) -0.0173(14)
C15 0.111(2) 0.0891(17) 0.0706(14) -0.0173(15) 0.0230(13) 0.0152(13)
O1 0.0532(7) 0.0483(8) 0.0808(9) -0.0021(5) 0.0025(6) 0.0035(6)
O2 0.0634(9) 0.0556(9) 0.1143(13) -0.0099(7) -0.0022(8) -0.0049(8)

loop_
_atom_type_symbol
_atom_type_description
_atom_type_scat_dispersion_real
_atom_type_scat_dispersion_imag
_atom_type_scat_source
C C 0.0181 0.0091 'International Tables Vol C Tables 4.2.6.8 and 6.1.1.4'
H H 0.0000 0.0000 'International Tables Vol C Tables 4.2.6.8 and 6.1.1.4'
O O 0.0492 0.0322 'International Tables Vol C Tables 4.2.6.8 and 6.1.1.4'

loop_
_geom_angle_atom_site_label_1
_geom_angle_atom_site_label_2
_geom_angle_atom_site_label_3
_geom_angle
C6 C1 C2 123.46(19)
C6 C1 O1 117.59(18)
C2 C1 O1 118.66(18)
C1 C2 C3 116.89(19)
C1 C2 C14 121.2(2)
C3 C2 C14 121.9(2)
C4 C3 C2 119.20(19)
C4 C3 C15 119.8(2)
C2 C3 C15 121.0(2)
C5 C4 C3 122.0(2)
C5 C4 H4 121.7(14)
C3 C4 H4 116.3(14)
C4 C5 C6 119.7(2)
C4 C5 H5 117.5(16)
C6 C5 H5 122.7(16)
C1 C6 C5 118.7(2)
C1 C6 H6 120.0(15)
C5 C6 H6 121.3(15)
O2 C7 O1 122.50(17)
O2 C7 C8 125.80(16)
O1 C7 C8 111.70(15)
C13 C8 C9 118.88(18)
C13 C8 C7 118.69(16)
C9 C8 C7 122.43(16)
C10 C9 C8 120.46(17)
C10 C9 H9 119.2(14)
C8 C9 H9 120.3(14)
C9 C10 C11 120.18(19)
C9 C10 H10 119.9(13)
C11 C10 H10 119.9(13)
C10 C11 C12 119.76(19)
C10 C11 H11 121.1(15)
C12 C11 H11 119.1(15)
C13 C12 C11 120.09(18)
C13 C12 H12 118.8(14)
C11 C12 H12 121.0(14)
C12 C13 C8 120.62(19)
C12 C13 H13 120.3(14)
C8 C13 H13 119.0(15)
C2 C14 H14A 109.5
C2 C14 H14B 109.5
H14A C14 H14B 109.5
C2 C14 H14C 109.5
H14A C14 H14C 109.5
H14B C14 H14C 109.5
C3 C15 H15A 109.5
C3 C15 H15B 109.5
H15A C15 H15B 109.5
C3 C15 H15C 109.5
H15A C15 H15C 109.5
H15B C15 H15C 109.5
C7 O1 C1 119.33(14)

loop_
_geom_bond_atom_site_label_1
_geom_bond_atom_site_label_2
_geom_bond_distance
C1 C6 1.365(3)
C1 C2 1.391(3)
C1 O1 1.407(2)
C2 C3 1.402(3)
C2 C14 1.492(3)
C3 C4 1.380(3)
C3 C15 1.504(3)
C4 C5 1.369(3)
C4 H4 1.00(3)
C5 C6 1.370(3)
C5 H5 0.94(3)
C6 H6 0.92(2)
C7 O2 1.203(2)
C7 O1 1.344(2)
C7 C8 1.475(3)
C8 C13 1.387(3)
C8 C9 1.390(2)
C9 C10 1.372(3)
C9 H9 0.96(2)
C10 C11 1.381(3)
C10 H10 1.04(2)
C11 C12 1.383(3)
C11 H11 0.96(2)
C12 C13 1.370(3)
C12 H12 1.01(3)
C13 H13 0.91(2)
C14 H14A 0.9600
C14 H14B 0.9600
C14 H14C 0.9600
C15 H15A 0.9600
C15 H15B 0.9600
C15 H15C 0.9600

loop_
_geom_torsion_atom_site_label_1
_geom_torsion_atom_site_label_2
_geom_torsion_atom_site_label_3
_geom_torsion_atom_site_label_4
_geom_torsion
C6 C1 C2 C3 1.5(3)
O1 C1 C2 C3 -172.15(15)
C6 C1 C2 C14 -179.93(19)
O1 C1 C2 C14 6.5(3)
C1 C2 C3 C4 -0.2(3)
C14 C2 C3 C4 -178.79(19)
C1 C2 C3 C15 177.84(19)
C14 C2 C3 C15 -0.8(3)
C2 C3 C4 C5 -1.3(3)
C15 C3 C4 C5 -179.3(2)
C3 C4 C5 C6 1.5(3)
C2 C1 C6 C5 -1.2(3)
O1 C1 C6 C5 172.43(17)
C4 C5 C6 C1 -0.3(3)
O2 C7 C8 C13 -4.5(3)
O1 C7 C8 C13 176.36(16)
O2 C7 C8 C9 175.1(2)
O1 C7 C8 C9 -4.1(3)
C13 C8 C9 C10 1.0(3)
C7 C8 C9 C10 -178.57(18)
C8 C9 C10 C11 -0.2(3)
C9 C10 C11 C12 -0.6(3)
C10 C11 C12 C13 0.6(3)
C11 C12 C13 C8 0.3(3)
C9 C8 C13 C12 -1.0(3)
C7 C8 C13 C12 178.55(18)
O2 C7 O1 C1 -2.1(3)
C8 C7 O1 C1 177.08(16)
C6 C1 O1 C7 96.1(2)
C2 C1 O1 C7 -90.0(2)

loop_
_cod_related_entry_id
_cod_related_entry_database
_cod_related_entry_code
1 ChemSpider 731104
